data_2203027
loop_
_publ_author_name
'Li, Xiao-Fang'
'Feng, Ya-Qing'
'Gao, Bo'
'Li, Nan'

_publ_section_title
;13-Benzyl-4,11-bis-(4-chlorophenyl)-3,10-bis(2,6-dichlorophenyl)-1,8-dioxa-2,9,13-triazadispiro[4.1.4.3]tetradeca-2,9-dien-6-one
 chloroform solvate
;
_journal_issue 11
_journal_name_full 'Acta Crystallographica Section E'
_journal_page_first o1814
_journal_page_last o1816
_journal_paper_doi 10.1107/S1600536803023791
_journal_volume 59
_journal_year 2003
_chemical_formula_iupac 'C40 H27 Cl6 N3 O3, C H Cl3'
_chemical_formula_moiety 'C40 H27 Cl6 N3 O3, C H Cl3'
_chemical_formula_sum 'C41 H28 Cl9 N3 O3'
_chemical_formula_weight 929.71
_chemical_melting_point 442
_chemical_name_systematic
;
13-Benzyl-4,11-bis-(4-chlorophenyl)-3,10-bis(2,6-dichlorophenyl)-1,8-dioxa-
2,9,13-triazadispiro[4.1.4.3]tetradeca-2,9-dien-6-one chloroform solvate
;
_space_group_IT_number 2
_symmetry_cell_setting triclinic
_symmetry_space_group_name_Hall '-P 1'
_symmetry_space_group_name_H-M 'P -1'
_cell_angle_alpha 97.542(5)
_cell_angle_beta 92.617(5)
_cell_angle_gamma 111.000(5)
_cell_formula_units_Z 2
_cell_length_a 11.948(4)
_cell_length_b 12.066(4)
_cell_length_c 15.674(5)
_cell_measurement_reflns_used 866
_cell_measurement_temperature 293(2)
_cell_measurement_theta_max 25.2
_cell_measurement_theta_min 3.4
_cell_volume 2080.8(12)
_computing_cell_refinement SMART
_computing_data_collection 'SMART (Bruker, 1997)'
_computing_data_reduction 'SAINT (Bruker, 1997)'
_computing_molecular_graphics 'SHELXTL (Bruker, 1997)'
_computing_publication_material SHELXTL
_computing_structure_refinement 'SHELXL97 (Sheldrick, 1997)'
_computing_structure_solution 'SHELXS97 (Sheldrick, 1997)'
_diffrn_ambient_temperature 293(2)
_diffrn_measured_fraction_theta_full 0.995
_diffrn_measured_fraction_theta_max 0.985
_diffrn_measurement_device_type 'Bruker SMART CCD area-detector'
_diffrn_measurement_method '\f and \w'
_diffrn_radiation_monochromator graphite
_diffrn_radiation_source 'fine-focus sealed tube'
_diffrn_radiation_type MoK\a
_diffrn_radiation_wavelength 0.71073
_diffrn_reflns_av_R_equivalents 0.022
_diffrn_reflns_av_sigmaI/netI 0.048
_diffrn_reflns_limit_h_max 14
_diffrn_reflns_limit_h_min -14
_diffrn_reflns_limit_k_max 15
_diffrn_reflns_limit_k_min -13
_diffrn_reflns_limit_l_max 17
_diffrn_reflns_limit_l_min -19
_diffrn_reflns_number 12075
_diffrn_reflns_theta_full 25.00
_diffrn_reflns_theta_max 26.4
_diffrn_reflns_theta_min 1.3
_diffrn_standards_decay_% 0
_diffrn_standards_interval_count 0
_diffrn_standards_interval_time 0
_diffrn_standards_number 0
_exptl_absorpt_coefficient_mu 0.65
_exptl_absorpt_correction_T_max 0.878
_exptl_absorpt_correction_T_min 0.759
_exptl_absorpt_correction_type multi-scan
_exptl_absorpt_process_details '(SADABS; Bruker, 1997)'
_exptl_crystal_colour colorless
_exptl_crystal_density_diffrn 1.484
_exptl_crystal_density_method 'not measured'
_exptl_crystal_description block
_exptl_crystal_F_000 944
_exptl_crystal_size_max 0.26
_exptl_crystal_size_mid 0.22
_exptl_crystal_size_min 0.20
_refine_diff_density_max 0.40
_refine_diff_density_min -0.58
_refine_ls_extinction_method none
_refine_ls_goodness_of_fit_ref 1.02
_refine_ls_hydrogen_treatment constr
_refine_ls_matrix_type full
_refine_ls_number_parameters 594
_refine_ls_number_reflns 8424
_refine_ls_number_restraints 478
_refine_ls_restrained_S_all 1.00
_refine_ls_R_factor_all 0.085
_refine_ls_R_factor_gt 0.048
_refine_ls_shift/su_max 0.001
_refine_ls_shift/su_mean 0.000
_refine_ls_structure_factor_coef Fsqd
_refine_ls_weighting_details 'calc w = 1/[\s^2^(Fo^2^)+(0.084P)^2^] where P=  (Fo^2^+2Fc^2^)/3'
_refine_ls_weighting_scheme calc
_refine_ls_wR_factor_ref 0.132
_reflns_number_gt 5461
_reflns_number_total 8424
_reflns_threshold_expression I>2\s(I)
_cod_data_source_file ya6179.cif
_cod_data_source_block I
_cod_depositor_comments
;
The following automatic conversions were performed:
'_symmetry_cell_setting' value 'Triclinic' changed to 'triclinic'
according to '/home/saulius/struct/CIF-dictionaries/cif_core.dic'
dictionary named 'cif_core.dic' version 2.4.1 from 2010-06-29.

Automatic conversion script
Id: cif_fix_enum 1527 2010-12-29 10:47:43Z saulius 

The following automatic conversions were performed:

'_symmetry_cell_setting' value 'Triclinic' changed to 'triclinic'
according to /home/saulius/struct/CIF-dictionaries/cif_core.dic
dictionary named 'cif_core.dic' version 2.4.1 from 2010-06-29.

Automatic conversion script
Id: cif_fix_values 1715 2011-07-08 13:25:40Z adriana 
;
_cod_original_cell_volume 2080.8(11)
_cod_database_code 2203027
_cod_database_fobs_code 2203027

loop_
_symmetry_equiv_pos_as_xyz
'x, y, z'
'-x, -y, -z'

loop_
_atom_site_label
_atom_site_fract_x
_atom_site_fract_y
_atom_site_fract_z
_atom_site_U_iso_or_equiv
_atom_site_adp_type
_atom_site_calc_flag
_atom_site_refinement_flags
_atom_site_occupancy
_atom_site_disorder_assembly
_atom_site_disorder_group
_atom_site_type_symbol
Cl3 0.66654(8) 0.55328(8) 0.61243(5) 0.0642(2) Uani d . 1 . . Cl
Cl4 1.23374(7) 0.68985(7) 0.01524(5) 0.0548(2) Uani d . 1 . . Cl
Cl5 1.48079(8) 0.50086(10) 0.21368(6) 0.0751(3) Uani d . 1 . . Cl
Cl6 1.19288(9) -0.03384(8) 0.04080(8) 0.0798(3) Uani d . 1 . . Cl
N1 0.88600(19) 0.37197(19) 0.27215(13) 0.0384(5) Uani d D 1 . . N
N2 0.8709(2) 0.7340(2) 0.20323(15) 0.0473(6) Uani d . 1 . . N
N3 1.24964(18) 0.58513(19) 0.23367(13) 0.0366(5) Uani d . 1 . . N
O1 0.99680(17) 0.58268(18) 0.09635(12) 0.0469(5) Uani d . 1 . . O
O2 0.81865(16) 0.60701(17) 0.17853(11) 0.0437(5) Uani d . 1 . . O
O3 1.13487(14) 0.52445(16) 0.26130(10) 0.0363(4) Uani d . 1 . . O
C1 0.9839(2) 0.5396(2) 0.16139(15) 0.0310(5) Uani d . 1 . . C
C2 0.8915(2) 0.5543(2) 0.22228(15) 0.0346(6) Uani d . 1 . . C
C3 0.8112(2) 0.4292(2) 0.23562(17) 0.0392(6) Uani d . 1 . . C
H3A 0.7518 0.4344 0.2745 0.047 Uiso calc R 1 . . H
H3B 0.7691 0.3822 0.1808 0.047 Uiso calc R 1 . . H
C4 0.9617(2) 0.3430(2) 0.20919(17) 0.0381(6) Uani d . 1 . . C
H4A 0.9115 0.2929 0.1578 0.046 Uiso calc R 1 . . H
H4B 1.0050 0.2983 0.2335 0.046 Uiso calc R 1 . . H
C5 1.0510(2) 0.4576(2) 0.18486(15) 0.0312(5) Uani d . 1 . . C
C6 0.9502(2) 0.6472(2) 0.30475(15) 0.0344(6) Uani d . 1 . . C
H6 1.0338 0.6552 0.3184 0.041 Uiso calc R 1 . . H
C7 0.9443(3) 0.7563(2) 0.27017(17) 0.0423(6) Uani d D 1 . . C
Cl1 0.8232(7) 0.9177(5) 0.3664(4) 0.0973(11) Uani d PDU 0.81(2) A 1 Cl
Cl2 1.2069(5) 0.8347(4) 0.2440(3) 0.0672(8) Uani d PDU 0.81(2) A 1 Cl
C8 1.0240(6) 0.8837(4) 0.3112(5) 0.0509(15) Uani d PGDU 0.81(2) A 1 C
C9 0.9760(7) 0.9583(5) 0.3590(6) 0.0684(18) Uani d PGDU 0.81(2) A 1 C
C10 1.0515(9) 1.0710(4) 0.4012(5) 0.092(3) Uani d PGDU 0.81(2) A 1 C
H10 1.0194 1.1209 0.4332 0.110 Uiso calc PR 0.81(2) A 1 H
C11 1.1750(8) 1.1092(4) 0.3956(5) 0.097(3) Uani d PGU 0.81(2) A 1 C
H11 1.2255 1.1847 0.4239 0.117 Uiso calc PR 0.81(2) A 1 H
C12 1.2230(7) 1.0347(5) 0.3478(5) 0.0755(19) Uani d PGDU 0.81(2) A 1 C
H12 1.3056 1.0602 0.3441 0.091 Uiso calc PR 0.81(2) A 1 H
C13 1.1475(6) 0.9219(4) 0.3056(4) 0.0513(14) Uani d PGDU 0.81(2) A 1 C
Cl1' 0.776(3) 0.889(3) 0.355(2) 0.109(5) Uani d PDU 0.19(2) A 2 Cl
Cl2' 1.1934(18) 0.865(3) 0.2545(16) 0.084(4) Uani d PDU 0.19(2) A 2 Cl
C8' 0.9938(19) 0.8866(14) 0.315(2) 0.042(6) Uani d PGDU 0.19(2) A 2 C
C9' 0.931(2) 0.9482(19) 0.360(2) 0.068(7) Uani d PGDU 0.19(2) A 2 C
C10' 0.993(3) 1.0604(17) 0.4095(18) 0.100(9) Uani d PGDU 0.19(2) A 2 C
H10' 0.9516 1.1015 0.4401 0.119 Uiso calc PR 0.19(2) A 2 H
C11' 1.118(3) 1.1110(14) 0.4128(17) 0.093(11) Uani d PGU 0.19(2) A 2 C
H11' 1.1600 1.1861 0.4457 0.112 Uiso calc PR 0.19(2) A 2 H
C12' 1.181(3) 1.0494(19) 0.367(2) 0.078(9) Uani d PGDU 0.19(2) A 2 C
H12' 1.2644 1.0833 0.3693 0.094 Uiso calc PR 0.19(2) A 2 H
C13' 1.1186(19) 0.9372(17) 0.318(2) 0.046(6) Uani d PGDU 0.19(2) A 2 C
C14 0.8797(2) 0.6253(2) 0.38307(15) 0.0343(6) Uani d . 1 . . C
C15 0.7618(3) 0.6196(3) 0.38009(17) 0.0445(7) Uani d . 1 . . C
H15 0.7267 0.6325 0.3300 0.053 Uiso calc R 1 . . H
C16 0.6954(3) 0.5955(3) 0.44930(17) 0.0464(7) Uani d . 1 . . C
H16 0.6158 0.5906 0.4461 0.056 Uiso calc R 1 A . H
C17 0.7493(3) 0.5786(2) 0.52368(16) 0.0427(6) Uani d . 1 . . C
C18 0.8661(3) 0.5837(3) 0.52908(17) 0.0449(7) Uani d . 1 . . C
H18 0.9013 0.5721 0.5796 0.054 Uiso calc R 1 A . H
C19 0.9306(2) 0.6063(2) 0.45828(16) 0.0391(6) Uani d . 1 . . C
H19 1.0094 0.6087 0.4611 0.047 Uiso calc R 1 . . H
C20 1.1334(2) 0.4433(2) 0.11474(15) 0.0310(5) Uani d . 1 . . C
H20 1.1061 0.4626 0.0607 0.037 Uiso calc R 1 . . H
C21 1.2500(2) 0.5437(2) 0.15462(16) 0.0332(5) Uani d . 1 . . C
C22 1.3597(2) 0.5919(2) 0.10858(16) 0.0368(6) Uani d . 1 . . C
C23 1.3589(2) 0.6551(2) 0.04043(17) 0.0415(6) Uani d . 1 . . C
C24 1.4568(3) 0.6969(3) -0.0064(2) 0.0535(8) Uani d . 1 . . C
H24 1.4529 0.7377 -0.0521 0.064 Uiso calc R 1 . . H
C25 1.5600(3) 0.6771(3) 0.0158(2) 0.0581(8) Uani d . 1 . . C
H25 1.6258 0.7035 -0.0160 0.070 Uiso calc R 1 B . H
C26 1.5671(3) 0.6190(3) 0.0843(2) 0.0565(8) Uani d . 1 . . C
H26 1.6380 0.6083 0.1001 0.068 Uiso calc R 1 . . H
C27 1.4676(2) 0.5764(3) 0.12938(18) 0.0465(7) Uani d . 1 . . C
C28 1.1480(2) 0.3229(2) 0.09696(15) 0.0327(5) Uani d . 1 . . C
C29 1.1155(2) 0.2553(2) 0.01526(16) 0.0379(6) Uani d . 1 . . C
H29 1.0844 0.2844 -0.0285 0.046 Uiso calc R 1 . . H
C30 1.1282(3) 0.1455(2) -0.00268(19) 0.0456(7) Uani d . 1 . . C
H30 1.1067 0.1013 -0.0581 0.055 Uiso calc R 1 B . H
C31 1.1728(3) 0.1025(2) 0.0624(2) 0.0479(7) Uani d . 1 . . C
C32 1.2050(3) 0.1668(3) 0.1445(2) 0.0531(8) Uani d . 1 . . C
H32 1.2345 0.1364 0.1882 0.064 Uiso calc R 1 B . H
C33 1.1932(3) 0.2768(3) 0.16150(18) 0.0456(7) Uani d . 1 . . C
H33 1.2158 0.3209 0.2169 0.055 Uiso calc R 1 . . H
C34 0.815(2) 0.2715(17) 0.3179(13) 0.059(7) Uani d PDU 0.43(4) B 1 C
H34A 0.7825 0.3035 0.3665 0.071 Uiso calc PR 0.43(4) B 1 H
H34B 0.8683 0.2348 0.3402 0.071 Uiso calc PR 0.43(4) B 1 H
C35 0.7122(12) 0.1760(16) 0.2569(13) 0.053(5) Uani d PGDU 0.43(4) B 1 C
C36 0.5949(13) 0.1697(15) 0.2390(14) 0.056(4) Uani d PGU 0.43(4) B 1 C
H36 0.5714 0.2313 0.2637 0.067 Uiso calc PR 0.43(4) B 1 H
C37 0.5126(13) 0.0713(19) 0.1842(14) 0.084(5) Uani d PGU 0.43(4) B 1 C
H37 0.4341 0.0671 0.1723 0.101 Uiso calc PR 0.43(4) B 1 H
C38 0.548(2) -0.0207(17) 0.1472(13) 0.095(6) Uani d PGU 0.43(4) B 1 C
H38 0.4927 -0.0866 0.1106 0.114 Uiso calc PR 0.43(4) B 1 H
C39 0.665(3) -0.0144(15) 0.1651(18) 0.093(5) Uani d PGU 0.43(4) B 1 C
H39 0.6886 -0.0760 0.1404 0.112 Uiso calc PR 0.43(4) B 1 H
C40 0.7473(16) 0.0840(18) 0.2199(17) 0.084(5) Uani d PGU 0.43(4) B 1 C
H40 0.8259 0.0882 0.2318 0.101 Uiso calc PR 0.43(4) B 1 H
C34' 0.8160(13) 0.2673(12) 0.3110(9) 0.047(4) Uani d PDU 0.57(4) B 2 C
H34C 0.7813 0.2960 0.3599 0.056 Uiso calc PR 0.57(4) B 2 H
H34D 0.8719 0.2341 0.3338 0.056 Uiso calc PR 0.57(4) B 2 H
C35' 0.7151(10) 0.1652(13) 0.2546(10) 0.054(4) Uani d PGDU 0.57(4) B 2 C
C36' 0.6041(14) 0.1778(13) 0.2567(13) 0.088(5) Uani d PGU 0.57(4) B 2 C
H36' 0.5959 0.2399 0.2947 0.106 Uiso calc PR 0.57(4) B 2 H
C37' 0.5053(9) 0.0978(17) 0.2021(14) 0.087(4) Uani d PGU 0.57(4) B 2 C
H37' 0.4310 0.1062 0.2036 0.105 Uiso calc PR 0.57(4) B 2 H
C38' 0.5175(13) 0.0050(17) 0.1454(10) 0.090(4) Uani d PGU 0.57(4) B 2 C
H38' 0.4514 -0.0485 0.1089 0.108 Uiso calc PR 0.57(4) B 2 H
C39' 0.6285(17) -0.0076(12) 0.1432(10) 0.094(4) Uani d PGU 0.57(4) B 2 C
H39' 0.6367 -0.0697 0.1053 0.113 Uiso calc PR 0.57(4) B 2 H
C40' 0.7273(11) 0.0725(12) 0.1978(12) 0.066(3) Uani d PGU 0.57(4) B 2 C
H40' 0.8016 0.0640 0.1963 0.079 Uiso calc PR 0.57(4) B 2 H
C41 0.4011(4) 0.7773(4) 0.4266(3) 0.1000(14) Uani d . 1 C 2 C
H41 0.3659 0.7034 0.3843 0.120 Uiso calc R 1 C 2 H
Cl7 0.28470(14) 0.81526(18) 0.46714(10) 0.1378(6) Uani d . 1 C 2 Cl
Cl8 0.48069(17) 0.74809(15) 0.51180(11) 0.1473(7) Uani d . 1 C 2 Cl
Cl9 0.49127(15) 0.8886(2) 0.37495(14) 0.1783(8) Uani d . 1 C 2 Cl

loop_
_atom_site_aniso_label
_atom_site_aniso_U_11
_atom_site_aniso_U_22
_atom_site_aniso_U_33
_atom_site_aniso_U_12
_atom_site_aniso_U_13
_atom_site_aniso_U_23
Cl3 0.0668(5) 0.0824(6) 0.0400(4) 0.0201(4) 0.0188(4) 0.0144(4)
Cl4 0.0530(4) 0.0559(5) 0.0634(5) 0.0230(4) 0.0110(4) 0.0263(4)
Cl5 0.0477(5) 0.1282(8) 0.0657(5) 0.0410(5) 0.0098(4) 0.0450(5)
Cl6 0.0813(7) 0.0468(5) 0.1203(8) 0.0359(5) 0.0054(6) 0.0103(5)
N1 0.0352(12) 0.0419(13) 0.0351(11) 0.0084(10) 0.0084(9) 0.0102(10)
N2 0.0607(16) 0.0527(15) 0.0385(13) 0.0318(13) 0.0066(11) 0.0093(11)
N3 0.0292(11) 0.0437(12) 0.0347(12) 0.0109(10) 0.0024(9) 0.0061(10)
O1 0.0530(12) 0.0649(13) 0.0379(10) 0.0341(10) 0.0138(9) 0.0213(9)
O2 0.0409(11) 0.0575(12) 0.0382(10) 0.0262(9) -0.0013(8) 0.0046(9)
O3 0.0304(9) 0.0510(11) 0.0257(8) 0.0128(8) 0.0027(7) 0.0055(8)
C1 0.0283(12) 0.0309(13) 0.0293(13) 0.0067(10) -0.0022(10) 0.0026(10)
C2 0.0315(13) 0.0430(15) 0.0307(13) 0.0155(11) 0.0018(10) 0.0056(11)
C3 0.0296(13) 0.0457(16) 0.0353(14) 0.0074(12) 0.0044(11) 0.0007(12)
C4 0.0373(14) 0.0396(14) 0.0384(14) 0.0135(12) 0.0070(11) 0.0101(11)
C5 0.0309(13) 0.0363(13) 0.0255(12) 0.0117(11) 0.0014(10) 0.0044(10)
C6 0.0359(14) 0.0361(14) 0.0319(13) 0.0139(11) 0.0034(10) 0.0064(11)
C7 0.0557(18) 0.0436(16) 0.0335(14) 0.0234(14) 0.0093(13) 0.0099(12)
Cl1 0.119(3) 0.096(2) 0.1051(16) 0.075(2) 0.026(2) 0.0061(14)
Cl2 0.0613(13) 0.0505(14) 0.0781(12) 0.0071(9) 0.0198(8) 0.0049(10)
C8 0.082(4) 0.044(3) 0.040(3) 0.036(3) 0.008(4) 0.013(3)
C9 0.107(5) 0.059(3) 0.057(3) 0.051(3) 0.015(4) 0.010(3)
C10 0.153(8) 0.043(4) 0.080(4) 0.042(4) 0.014(5) -0.007(3)
C11 0.159(7) 0.041(3) 0.075(4) 0.025(4) -0.001(5) -0.009(3)
C12 0.102(5) 0.045(3) 0.064(4) 0.010(3) 0.000(3) 0.008(2)
C13 0.075(4) 0.032(2) 0.045(3) 0.016(3) 0.009(3) 0.0072(19)
Cl1' 0.113(11) 0.113(11) 0.136(11) 0.077(9) 0.032(10) 0.032(8)
Cl2' 0.060(5) 0.066(9) 0.122(10) 0.013(5) 0.028(5) 0.022(7)
C8' 0.037(9) 0.054(14) 0.025(10) 0.006(9) -0.002(7) 0.010(10)
C9' 0.110(18) 0.070(14) 0.054(14) 0.075(13) -0.007(15) 0.003(11)
C10' 0.15(2) 0.081(16) 0.075(16) 0.046(15) -0.011(17) 0.028(13)
C11' 0.13(2) 0.036(13) 0.088(18) -0.009(14) 0.017(17) 0.016(11)
C12' 0.092(17) 0.026(11) 0.085(18) -0.009(12) -0.006(14) -0.003(11)
C13' 0.055(12) 0.050(11) 0.048(12) 0.040(10) 0.015(10) 0.000(8)
C14 0.0388(14) 0.0361(14) 0.0292(13) 0.0162(11) 0.0023(10) 0.0030(10)
C15 0.0453(16) 0.0636(19) 0.0320(14) 0.0281(14) 0.0043(12) 0.0089(13)
C16 0.0413(16) 0.0618(19) 0.0396(15) 0.0235(14) 0.0069(12) 0.0061(13)
C17 0.0517(17) 0.0431(16) 0.0304(13) 0.0133(13) 0.0105(12) 0.0059(12)
C18 0.0544(18) 0.0509(17) 0.0318(14) 0.0218(14) -0.0007(12) 0.0094(12)
C19 0.0405(15) 0.0426(15) 0.0353(14) 0.0174(12) -0.0003(11) 0.0047(12)
C20 0.0304(13) 0.0349(13) 0.0281(12) 0.0118(11) 0.0033(10) 0.0071(10)
C21 0.0331(13) 0.0358(14) 0.0318(13) 0.0134(11) 0.0025(10) 0.0073(11)
C22 0.0325(13) 0.0377(14) 0.0339(13) 0.0073(11) 0.0042(10) 0.0004(11)
C23 0.0390(15) 0.0366(15) 0.0424(15) 0.0058(12) 0.0049(12) 0.0062(12)
C24 0.0499(18) 0.0481(17) 0.0537(18) 0.0037(14) 0.0144(14) 0.0155(14)
C25 0.0383(17) 0.062(2) 0.063(2) 0.0024(15) 0.0185(14) 0.0116(16)
C26 0.0321(15) 0.071(2) 0.0601(19) 0.0125(15) 0.0057(13) 0.0082(17)
C27 0.0336(15) 0.0601(19) 0.0423(15) 0.0129(13) 0.0028(12) 0.0092(14)
C28 0.0297(13) 0.0365(13) 0.0330(13) 0.0124(11) 0.0053(10) 0.0076(11)
C29 0.0374(14) 0.0395(15) 0.0363(14) 0.0133(12) 0.0016(11) 0.0071(11)
C30 0.0461(16) 0.0403(16) 0.0477(16) 0.0157(13) 0.0009(13) -0.0002(13)
C31 0.0422(16) 0.0352(15) 0.070(2) 0.0163(13) 0.0112(14) 0.0126(14)
C32 0.0610(19) 0.0592(19) 0.0554(19) 0.0355(16) 0.0079(15) 0.0255(15)
C33 0.0519(17) 0.0556(18) 0.0362(15) 0.0270(14) 0.0021(12) 0.0100(13)
C34 0.061(11) 0.045(9) 0.061(10) -0.003(8) 0.026(8) 0.026(7)
C35 0.068(10) 0.036(6) 0.050(8) 0.008(6) 0.019(8) 0.019(6)
C36 0.029(6) 0.050(7) 0.070(7) -0.004(5) 0.012(5) -0.001(5)
C37 0.056(7) 0.050(8) 0.106(9) -0.017(5) 0.013(6) -0.025(7)
C38 0.083(11) 0.056(8) 0.109(10) -0.007(8) 0.015(9) -0.018(7)
C39 0.082(11) 0.075(8) 0.100(11) 0.010(7) 0.017(9) -0.012(8)
C40 0.083(9) 0.062(8) 0.062(9) -0.023(7) 0.013(6) -0.005(6)
C34' 0.046(7) 0.068(8) 0.028(5) 0.022(6) 0.008(4) 0.011(5)
C35' 0.043(6) 0.048(6) 0.062(7) 0.002(5) 0.022(6) 0.016(6)
C36' 0.063(8) 0.077(8) 0.094(9) -0.009(6) 0.002(6) 0.010(6)
C37' 0.054(6) 0.073(8) 0.124(10) 0.010(5) 0.008(6) 0.012(7)
C38' 0.062(6) 0.067(8) 0.113(8) -0.002(6) -0.009(6) -0.004(6)
C39' 0.069(9) 0.074(6) 0.104(9) -0.002(5) -0.001(7) -0.019(6)
C40' 0.053(5) 0.040(5) 0.086(8) 0.003(4) 0.006(5) -0.017(5)
C41 0.094(3) 0.093(3) 0.100(3) 0.026(3) -0.012(3) 0.000(3)
Cl7 0.1180(11) 0.2078(18) 0.1184(11) 0.0802(12) 0.0296(9) 0.0675(11)
Cl8 0.1649(15) 0.1452(13) 0.1411(13) 0.0932(12) -0.0548(11) -0.0261(10)
Cl9 0.0993(12) 0.217(2) 0.1862(18) 0.0059(12) 0.0347(11) 0.0665(16)

loop_
_atom_type_symbol
_atom_type_description
_atom_type_scat_dispersion_real
_atom_type_scat_dispersion_imag
_atom_type_scat_source
C C 0.0033 0.0016 'International Tables Vol C Tables 4.2.6.8 and 6.1.1.4'
H H 0.0000 0.0000 'International Tables Vol C Tables 4.2.6.8 and 6.1.1.4'
N N 0.0061 0.0033 'International Tables Vol C Tables 4.2.6.8 and 6.1.1.4'
O O 0.0106 0.0060 'International Tables Vol C Tables 4.2.6.8 and 6.1.1.4'
Cl Cl 0.1484 0.1585 'International Tables Vol C Tables 4.2.6.8 and 6.1.1.4'

loop_
_geom_angle_atom_site_label_1
_geom_angle_atom_site_label_2
_geom_angle_atom_site_label_3
_geom_angle
C3 N1 C4 111.4(2)
C3 N1 C34' 112.6(7)
C4 N1 C34' 112.2(9)
C3 N1 C34 112.2(11)
C4 N1 C34 115.8(13)
C34' N1 C34 4.3(16)
C7 N2 O2 107.9(2)
C21 N3 O3 108.99(19)
N2 O2 C2 108.18(18)
N3 O3 C5 108.51(16)
O1 C1 C2 121.4(2)
O1 C1 C5 122.1(2)
C2 C1 C5 116.3(2)
O2 C2 C3 108.5(2)
O2 C2 C1 107.45(19)
C3 C2 C1 107.3(2)
O2 C2 C6 103.64(19)
C3 C2 C6 116.7(2)
C1 C2 C6 112.8(2)
N1 C3 C2 108.5(2)
N1 C3 H3A 110.0
C2 C3 H3A 110.0
N1 C3 H3B 110.0
C2 C3 H3B 110.0
H3A C3 H3B 108.4
N1 C4 C5 110.3(2)
N1 C4 H4A 109.6
C5 C4 H4A 109.6
N1 C4 H4B 109.6
C5 C4 H4B 109.6
H4A C4 H4B 108.1
O3 C5 C4 108.44(19)
O3 C5 C20 104.17(18)
C4 C5 C20 117.2(2)
O3 C5 C1 106.00(18)
C4 C5 C1 109.6(2)
C20 C5 C1 110.73(19)
C7 C6 C14 110.7(2)
C7 C6 C2 97.41(19)
C14 C6 C2 114.6(2)
C7 C6 H6 111.1
C14 C6 H6 111.1
C2 C6 H6 111.1
N2 C7 C6 115.3(2)
N2 C7 C8' 115.2(13)
C6 C7 C8' 128.2(14)
N2 C7 C8 122.7(4)
C6 C7 C8 122.0(4)
C8' C7 C8 14.4(8)
C9 C8 C13 120.0
C9 C8 C7 120.8(3)
C13 C8 C7 119.0(3)
C10 C9 C8 120.0
C10 C9 Cl1 117.7(3)
C8 C9 Cl1 122.3(3)
C9 C10 C11 120.0
C9 C10 H10 120.0
C11 C10 H10 120.0
C12 C11 C10 120.0
C12 C11 H11 120.0
C10 C11 H11 120.0
C11 C12 C13 120.0
C11 C12 H12 120.0
C13 C12 H12 120.0
C12 C13 C8 120.0
C12 C13 Cl2 119.3(3)
C8 C13 Cl2 120.6(3)
C9' C8' C13' 120.0
C9' C8' C7 127.1(9)
C13' C8' C7 112.1(9)
C8' C9' C10' 120.0
C8' C9' Cl1' 120.9(6)
C10' C9' Cl1' 119.1(6)
C11' C10' C9' 120.0
C11' C10' H10' 120.0
C9' C10' H10' 120.0
C12' C11' C10' 120.0
C12' C11' H11' 120.0
C10' C11' H11' 120.0
C11' C12' C13' 120.0
C11' C12' H12' 120.0
C13' C12' H12' 120.0
C12' C13' C8' 120.0
C12' C13' Cl2' 120.6(6)
C8' C13' Cl2' 119.3(7)
C15 C14 C19 118.4(2)
C15 C14 C6 120.9(2)
C19 C14 C6 120.7(2)
C16 C15 C14 121.6(2)
C16 C15 H15 119.2
C14 C15 H15 119.2
C15 C16 C17 118.5(3)
C15 C16 H16 120.7
C17 C16 H16 120.7
C18 C17 C16 121.5(2)
C18 C17 Cl3 120.1(2)
C16 C17 Cl3 118.4(2)
C17 C18 C19 119.0(2)
C17 C18 H18 120.5
C19 C18 H18 120.5
C18 C19 C14 121.0(3)
C18 C19 H19 119.5
C14 C19 H19 119.5
C28 C20 C21 112.1(2)
C28 C20 C5 116.9(2)
C21 C20 C5 98.93(19)
C28 C20 H20 109.5
C21 C20 H20 109.5
C5 C20 H20 109.5
N3 C21 C22 120.5(2)
N3 C21 C20 114.7(2)
C22 C21 C20 124.8(2)
C23 C22 C27 115.9(2)
C23 C22 C21 120.7(2)
C27 C22 C21 123.3(2)
C24 C23 C22 122.7(3)
C24 C23 Cl4 117.7(2)
C22 C23 Cl4 119.5(2)
C25 C24 C23 119.0(3)
C25 C24 H24 120.5
C23 C24 H24 120.5
C26 C25 C24 120.7(3)
C26 C25 H25 119.6
C24 C25 H25 119.6
C25 C26 C27 119.3(3)
C25 C26 H26 120.3
C27 C26 H26 120.3
C26 C27 C22 122.3(3)
C26 C27 Cl5 117.2(2)
C22 C27 Cl5 120.5(2)
C29 C28 C33 118.1(2)
C29 C28 C20 120.2(2)
C33 C28 C20 121.7(2)
C30 C29 C28 121.3(2)
C30 C29 H29 119.3
C28 C29 H29 119.3
C31 C30 C29 119.1(3)
C31 C30 H30 120.5
C29 C30 H30 120.5
C32 C31 C30 121.1(3)
C32 C31 Cl6 119.0(2)
C30 C31 Cl6 119.9(2)
C31 C32 C33 119.3(3)
C31 C32 H32 120.3
C33 C32 H32 120.3
C32 C33 C28 121.0(3)
C32 C33 H33 119.5
C28 C33 H33 119.5
N1 C34 C35 111.1(14)
N1 C34 H34A 109.4
C35 C34 H34A 109.4
N1 C34 H34B 109.4
C35 C34 H34B 109.4
H34A C34 H34B 108.0
C36 C35 C40 120.0
C36 C35 C34 129.0(17)
C40 C35 C34 110.9(17)
C35 C36 C37 120.0
C35 C36 H36 120.0
C37 C36 H36 120.0
C38 C37 C36 120.0
C38 C37 H37 120.0
C36 C37 H37 120.0
C37 C38 C39 120.0
C37 C38 H38 120.0
C39 C38 H38 120.0
C40 C39 C38 120.0
C40 C39 H39 120.0
C38 C39 H39 120.0
C39 C40 C35 120.0
C39 C40 H40 120.0
C35 C40 H40 120.0
N1 C34' C35' 118.4(11)
N1 C34' H34C 107.7
C35' C34' H34C 107.7
N1 C34' H34D 107.7
C35' C34' H34D 107.7
H34C C34' H34D 107.1
C36' C35' C40' 120.0
C36' C35' C34' 113.2(13)
C40' C35' C34' 126.4(13)
C35' C36' C37' 120.0
C35' C36' H36' 120.0
C37' C36' H36' 120.0
C38' C37' C36' 120.0
C38' C37' H37' 120.0
C36' C37' H37' 120.0
C39' C38' C37' 120.0
C39' C38' H38' 120.0
C37' C38' H38' 120.0
C38' C39' C40' 120.0
C38' C39' H39' 120.0
C40' C39' H39' 120.0
C39' C40' C35' 120.0
C39' C40' H40' 120.0
C35' C40' H40' 120.0
Cl9 C41 Cl7 110.6(3)
Cl9 C41 Cl8 112.6(3)
Cl7 C41 Cl8 108.4(3)
Cl9 C41 H41 108.3
Cl7 C41 H41 108.3
Cl8 C41 H41 108.3

loop_
_geom_bond_atom_site_label_1
_geom_bond_atom_site_label_2
_geom_bond_site_symmetry_2
_geom_bond_distance
_geom_bond_publ_flag
Cl3 C17 . 1.740(3) ?
Cl4 C23 . 1.734(3) ?
Cl5 C27 . 1.733(3) ?
Cl6 C31 . 1.739(3) ?
N1 C3 . 1.450(3) ?
N1 C4 . 1.460(3) ?
N1 C34' . 1.468(11) ?
N1 C34 . 1.500(13) ?
N2 C7 . 1.270(3) ?
N2 O2 . 1.423(3) ?
N3 C21 . 1.275(3) ?
N3 O3 . 1.422(3) ?
O1 C1 . 1.195(3) ?
O2 C2 . 1.445(3) ?
O3 C5 . 1.465(3) ?
C1 C2 . 1.534(3) ?
C1 C5 . 1.548(3) ?
C2 C3 . 1.518(4) ?
C2 C6 . 1.547(3) ?
C3 H3A . 0.9700 ?
C3 H3B . 0.9700 ?
C4 C5 . 1.521(3) ?
C4 H4A . 0.9700 ?
C4 H4B . 0.9700 ?
C5 C20 . 1.542(3) ?
C6 C7 . 1.511(4) ?
C6 C14 . 1.518(3) ?
C6 H6 . 0.9800 ?
C7 C8' . 1.521(8) ?
C7 C8 . 1.523(4) ?
Cl1 C9 . 1.726(4) ?
Cl2 C13 . 1.696(4) ?
C8 C9 . 1.3900 ?
C8 C13 . 1.3900 ?
C9 C10 . 1.3900 ?
C10 C11 . 1.3900 ?
C10 H10 . 0.9300 ?
C11 C12 . 1.3900 ?
C11 H11 . 0.9300 ?
C12 C13 . 1.3900 ?
C12 H12 . 0.9300 ?
Cl1' C9' . 1.724(8) ?
Cl2' C13' . 1.720(8) ?
C8' C9' . 1.3900 ?
C8' C13' . 1.3900 ?
C9' C10' . 1.3900 ?
C10' C11' . 1.3900 ?
C10' H10' . 0.9300 ?
C11' C12' . 1.3900 ?
C11' H11' . 0.9300 ?
C12' C13' . 1.3900 ?
C12' H12' . 0.9300 ?
C14 C15 . 1.384(4) ?
C14 C19 . 1.385(3) ?
C15 C16 . 1.374(4) ?
C15 H15 . 0.9300 ?
C16 C17 . 1.380(4) ?
C16 H16 . 0.9300 ?
C17 C18 . 1.373(4) ?
C18 C19 . 1.381(4) ?
C18 H18 . 0.9300 ?
C19 H19 . 0.9300 ?
C20 C28 . 1.515(3) ?
C20 C21 . 1.521(3) ?
C20 H20 . 0.9800 ?
C21 C22 . 1.492(3) ?
C22 C23 . 1.393(4) ?
C22 C27 . 1.398(4) ?
C23 C24 . 1.383(4) ?
C24 C25 . 1.375(4) ?
C24 H24 . 0.9300 ?
C25 C26 . 1.372(4) ?
C25 H25 . 0.9300 ?
C26 C27 . 1.382(4) ?
C26 H26 . 0.9300 ?
C28 C29 . 1.382(3) ?
C28 C33 . 1.392(3) ?
C29 C30 . 1.381(4) ?
C29 H29 . 0.9300 ?
C30 C31 . 1.372(4) ?
C30 H30 . 0.9300 ?
C31 C32 . 1.372(4) ?
C32 C33 . 1.377(4) ?
C32 H32 . 0.9300 ?
C33 H33 . 0.9300 ?
C34 C35 . 1.531(9) ?
C34 H34A . 0.9700 ?
C34 H34B . 0.9700 ?
C35 C36 . 1.3900 ?
C35 C40 . 1.3900 ?
C36 C37 . 1.3900 ?
C36 H36 . 0.9300 ?
C37 C38 . 1.3900 ?
C37 H37 . 0.9300 ?
C38 C39 . 1.3900 ?
C38 H38 . 0.9300 ?
C39 C40 . 1.3900 ?
C39 H39 . 0.9300 ?
C40 H40 . 0.9300 ?
C34' C35' . 1.519(7) ?
C34' H34C . 0.9700 ?
C34' H34D . 0.9700 ?
C35' C36' . 1.3900 ?
C35' C40' . 1.3900 ?
C36' C37' . 1.3900 ?
C36' H36' . 0.9300 ?
C37' C38' . 1.3900 ?
C37' H37' . 0.9300 ?
C38' C39' . 1.3900 ?
C38' H38' . 0.9300 ?
C39' C40' . 1.3900 ?
C39' H39' . 0.9300 ?
C40' H40' . 0.9300 ?
C41 Cl9 . 1.717(5) ?
C41 Cl7 . 1.735(5) ?
C41 Cl8 . 1.750(5) ?
C41 H41 . 0.9800 ?

loop_
_geom_torsion_atom_site_label_1
_geom_torsion_atom_site_label_2
_geom_torsion_atom_site_label_3
_geom_torsion_atom_site_label_4
_geom_torsion
C7 N2 O2 C2 -15.9(3)
C21 N3 O3 C5 -13.0(3)
N2 O2 C2 C3 151.3(2)
N2 O2 C2 C1 -93.0(2)
N2 O2 C2 C6 26.6(2)
O1 C1 C2 O2 9.3(3)
C5 C1 C2 O2 -165.76(19)
O1 C1 C2 C3 125.8(3)
C5 C1 C2 C3 -49.3(3)
O1 C1 C2 C6 -104.3(3)
C5 C1 C2 C6 80.6(3)
C4 N1 C3 C2 -69.9(3)
C34' N1 C3 C2 163.0(7)
C34 N1 C3 C2 158.4(10)
O2 C2 C3 N1 174.74(19)
C1 C2 C3 N1 58.9(2)
C6 C2 C3 N1 -68.7(3)
C3 N1 C4 C5 64.6(3)
C34' N1 C4 C5 -168.2(5)
C34 N1 C4 C5 -165.6(8)
N3 O3 C5 C4 146.61(19)
N3 O3 C5 C20 21.1(2)
N3 O3 C5 C1 -95.8(2)
N1 C4 C5 O3 66.0(2)
N1 C4 C5 C20 -176.53(19)
N1 C4 C5 C1 -49.3(3)
O1 C1 C5 O3 113.0(2)
C2 C1 C5 O3 -72.0(2)
O1 C1 C5 C4 -130.2(2)
C2 C1 C5 C4 44.9(3)
O1 C1 C5 C20 0.6(3)
C2 C1 C5 C20 175.65(19)
O2 C2 C6 C7 -25.2(2)
C3 C2 C6 C7 -144.4(2)
C1 C2 C6 C7 90.7(2)
O2 C2 C6 C14 91.7(2)
C3 C2 C6 C14 -27.5(3)
C1 C2 C6 C14 -152.4(2)
O2 N2 C7 C6 -2.5(3)
O2 N2 C7 C8' -170.5(12)
O2 N2 C7 C8 175.4(4)
C14 C6 C7 N2 -101.9(3)
C2 C6 C7 N2 18.0(3)
C14 C6 C7 C8' 64.2(12)
C2 C6 C7 C8' -175.9(12)
C14 C6 C7 C8 80.1(4)
C2 C6 C7 C8 -160.0(4)
N2 C7 C8 C9 74.5(5)
C6 C7 C8 C9 -107.7(5)
C8' C7 C8 C9 12(7)
N2 C7 C8 C13 -110.1(5)
C6 C7 C8 C13 67.7(6)
C8' C7 C8 C13 -173(7)
C13 C8 C9 C10 0.0
C7 C8 C9 C10 175.4(7)
C13 C8 C9 Cl1 178.4(7)
C7 C8 C9 Cl1 -6.2(6)
C8 C9 C10 C11 0.0
Cl1 C9 C10 C11 -178.5(7)
C9 C10 C11 C12 0.0
C10 C11 C12 C13 0.0
C11 C12 C13 C8 0.0
C11 C12 C13 Cl2 177.3(6)
C9 C8 C13 C12 0.0
C7 C8 C13 C12 -175.4(7)
C9 C8 C13 Cl2 -177.2(6)
C7 C8 C13 Cl2 7.3(7)
N2 C7 C8' C9' 70(2)
C6 C7 C8' C9' -96.2(19)
C8 C7 C8' C9' -166(8)
N2 C7 C8' C13' -120.4(15)
C6 C7 C8' C13' 74(2)
C8 C7 C8' C13' 4(6)
C13' C8' C9' C10' 0.0
C7 C8' C9' C10' 169(3)
C13' C8' C9' Cl1' 178(3)
C7 C8' C9' Cl1' -13(3)
C8' C9' C10' C11' 0.0
Cl1' C9' C10' C11' -178(3)
C9' C10' C11' C12' 0.0
C10' C11' C12' C13' 0.0
C11' C12' C13' C8' 0.0
C11' C12' C13' Cl2' 175(2)
C9' C8' C13' C12' 0.0
C7 C8' C13' C12' -171(3)
C9' C8' C13' Cl2' -175(2)
C7 C8' C13' Cl2' 14(3)
C7 C6 C14 C15 51.5(3)
C2 C6 C14 C15 -57.5(3)
C7 C6 C14 C19 -130.8(3)
C2 C6 C14 C19 120.2(3)
C19 C14 C15 C16 -0.2(4)
C6 C14 C15 C16 177.6(3)
C14 C15 C16 C17 1.1(4)
C15 C16 C17 C18 -1.0(4)
C15 C16 C17 Cl3 177.8(2)
C16 C17 C18 C19 0.0(4)
Cl3 C17 C18 C19 -178.7(2)
C17 C18 C19 C14 0.9(4)
C15 C14 C19 C18 -0.8(4)
C6 C14 C19 C18 -178.6(2)
O3 C5 C20 C28 100.6(2)
C4 C5 C20 C28 -19.1(3)
C1 C5 C20 C28 -145.9(2)
O3 C5 C20 C21 -19.8(2)
C4 C5 C20 C21 -139.6(2)
C1 C5 C20 C21 93.7(2)
O3 N3 C21 C22 179.7(2)
O3 N3 C21 C20 -1.4(3)
C28 C20 C21 N3 -110.0(2)
C5 C20 C21 N3 13.9(3)
C28 C20 C21 C22 68.8(3)
C5 C20 C21 C22 -167.3(2)
N3 C21 C22 C23 -113.9(3)
C20 C21 C22 C23 67.4(3)
N3 C21 C22 C27 66.7(4)
C20 C21 C22 C27 -112.0(3)
C27 C22 C23 C24 2.2(4)
C21 C22 C23 C24 -177.2(3)
C27 C22 C23 Cl4 -174.8(2)
C21 C22 C23 Cl4 5.9(3)
C22 C23 C24 C25 -1.0(4)
Cl4 C23 C24 C25 176.0(2)
C23 C24 C25 C26 -1.3(5)
C24 C25 C26 C27 2.2(5)
C25 C26 C27 C22 -0.9(5)
C25 C26 C27 Cl5 178.6(3)
C23 C22 C27 C26 -1.2(4)
C21 C22 C27 C26 178.1(3)
C23 C22 C27 Cl5 179.3(2)
C21 C22 C27 Cl5 -1.4(4)
C21 C20 C28 C29 -126.2(2)
C5 C20 C28 C29 120.6(2)
C21 C20 C28 C33 54.2(3)
C5 C20 C28 C33 -59.0(3)
C33 C28 C29 C30 -0.6(4)
C20 C28 C29 C30 179.8(2)
C28 C29 C30 C31 0.7(4)
C29 C30 C31 C32 -0.1(4)
C29 C30 C31 Cl6 -178.5(2)
C30 C31 C32 C33 -0.6(5)
Cl6 C31 C32 C33 177.8(2)
C31 C32 C33 C28 0.7(5)
C29 C28 C33 C32 -0.1(4)
C20 C28 C33 C32 179.5(3)
C3 N1 C34 C35 58(2)
C4 N1 C34 C35 -72(2)
C34' N1 C34 C35 -4E1(2)
N1 C34 C35 C36 -89(2)
N1 C34 C35 C40 94(2)
C40 C35 C36 C37 0.0
C34 C35 C36 C37 -177(2)
C35 C36 C37 C38 0.0
C36 C37 C38 C39 0.0
C37 C38 C39 C40 0.0
C38 C39 C40 C35 0.0
C36 C35 C40 C39 0.0
C34 C35 C40 C39 177.3(18)
C3 N1 C34' C35' 57.5(17)
C4 N1 C34' C35' -69.1(16)
C34 N1 C34' C35' 14E1(2)
N1 C34' C35' C36' -91.1(17)
N1 C34' C35' C40' 82(2)
C40' C35' C36' C37' 0.0
C34' C35' C36' C37' 173.8(15)
C35' C36' C37' C38' 0.0
C36' C37' C38' C39' 0.0
C37' C38' C39' C40' 0.0
C38' C39' C40' C35' 0.0
C36' C35' C40' C39' 0.0
C34' C35' C40' C39' -173.0(17)
